data_7710482
loop_
_publ_author_name
'Yang, Feng'
'Qin, Yaqi'
'Wang, Pengcheng'
'Lin, Qiuhan'
'Xu, Yuangang'
'Lu, Ming'

_publ_section_title
;
 Nitrogen-rich ion salts of 1-hydroxytetrazole-5-hydrazide: a new series
 of high energy compounds that combine good stability and high energy
 performance
;
_journal_name_full 'Dalton Transactions'
_journal_paper_doi 10.1039/D2DT01173E
_journal_year 2022
_chemical_formula_moiety ' C2 H3 N6 O2, C H8 N5'
_chemical_formula_sum 'C3 H11 N11 O2'
_chemical_formula_weight 233.23
_space_group_crystal_system monoclinic
_space_group_IT_number 14
_space_group_name_Hall '-P 2ybc'
_space_group_name_H-M_alt 'P 1 21/c 1'
_atom_sites_solution_hydrogens difmap
_audit_creation_method SHELXL-2018/3
_audit_update_record
;
2021-09-25 deposited with the CCDC.	2022-06-15 downloaded from the CCDC.
;
_cell_angle_alpha 90
_cell_angle_beta 105.102(3)
_cell_angle_gamma 90
_cell_formula_units_Z 4
_cell_length_a 8.3985(6)
_cell_length_b 15.6955(12)
_cell_length_c 7.4981(6)
_cell_measurement_reflns_used 4357
_cell_measurement_temperature 296(2)
_cell_measurement_theta_max 27.25
_cell_measurement_theta_min 2.51
_cell_volume 954.25(13)
_computing_cell_refinement 'Bruker SAINT'
_computing_data_collection 'Bruker APEX3'
_computing_data_reduction 'Bruker SAINT'
_computing_molecular_graphics 'Bruker SHELXTL'
_computing_publication_material 'Bruker SHELXTL'
_computing_structure_refinement 'SHELXL-2018/3 (Sheldrick, 2018)'
_computing_structure_solution 'SHELXT 2014/5 (Sheldrick, 2014)'
_diffrn_ambient_temperature 296(2)
_diffrn_detector_area_resol_mean 10.42
_diffrn_measured_fraction_theta_full 0.995
_diffrn_measured_fraction_theta_max 0.992
_diffrn_measurement_device_type 'Bruker D8 QUEST PHOTON 100'
_diffrn_measurement_method '\f and \w scans'
_diffrn_radiation_type MoK\a
_diffrn_radiation_wavelength 0.71073
_diffrn_reflns_av_R_equivalents 0.0359
_diffrn_reflns_av_unetI/netI 0.0363
_diffrn_reflns_Laue_measured_fraction_full 0.995
_diffrn_reflns_Laue_measured_fraction_max 0.992
_diffrn_reflns_limit_h_max 10
_diffrn_reflns_limit_h_min -10
_diffrn_reflns_limit_k_max 20
_diffrn_reflns_limit_k_min -16
_diffrn_reflns_limit_l_max 9
_diffrn_reflns_limit_l_min -9
_diffrn_reflns_number 9110
_diffrn_reflns_point_group_measured_fraction_full 0.995
_diffrn_reflns_point_group_measured_fraction_max 0.992
_diffrn_reflns_theta_full 25.242
_diffrn_reflns_theta_max 27.528
_diffrn_reflns_theta_min 2.512
_diffrn_source.source 'Ius 2.0'
_diffrn_source.type microfocus

_exptl_absorpt_coefficient_mu 0.135
_exptl_absorpt_correction_T_max 0.7456
_exptl_absorpt_correction_T_min 0.6362
_exptl_absorpt_correction_type multi-scan
_exptl_absorpt_process_details sadabs
_exptl_crystal_colour yellow
_exptl_crystal_density_diffrn 1.623
_exptl_crystal_description block
_exptl_crystal_F_000 488
_exptl_crystal_size_max 0.160
_exptl_crystal_size_mid 0.150
_exptl_crystal_size_min 0.120
_refine_diff_density_max 0.321
_refine_diff_density_min -0.191
_refine_diff_density_rms 0.045
_refine_ls_extinction_method none
_refine_ls_goodness_of_fit_ref 1.036
_refine_ls_hydrogen_treatment refxyz
_refine_ls_matrix_type full
_refine_ls_number_parameters 178
_refine_ls_number_reflns 2183
_refine_ls_number_restraints 0
_refine_ls_restrained_S_all 1.036
_refine_ls_R_factor_all 0.0632
_refine_ls_R_factor_gt 0.0420
_refine_ls_shift/su_max 0.000
_refine_ls_shift/su_mean 0.000
_refine_ls_structure_factor_coef Fsqd
_refine_ls_weighting_details 'w=1/[\s^2^(Fo^2^)+(0.0605P)^2^+0.1695P] where P=(Fo^2^+2Fc^2^)/3'
_refine_ls_weighting_scheme calc
_refine_ls_wR_factor_gt 0.1035
_refine_ls_wR_factor_ref 0.1134
_reflns_Friedel_coverage 0.000
_reflns_number_gt 1653
_reflns_number_total 2183
_reflns_threshold_expression 'I > 2\s(I)'
_cod_data_source_file d2dt01173e2.cif
_cod_data_source_block YF_069_a
_cod_original_sg_symbol_H-M 'P 21/c'
_cod_database_code 7710482
_shelx_shelxl_version_number 2018/3
_shelx_space_group_comment
;
The symmetry employed for this shelxl refinement is uniquely defined
by the following loop, which should always be used as a source of
symmetry information in preference to the above space-group names.
They are only intended as comments.
;
_shelx_estimated_absorpt_t_min 0.979
_shelx_estimated_absorpt_t_max 0.984

loop_
_space_group_symop_operation_xyz
'x, y, z'
'-x, y+1/2, -z+1/2'
'-x, -y, -z'
'x, -y-1/2, z-1/2'

loop_
_atom_site_label
_atom_site_type_symbol
_atom_site_fract_x
_atom_site_fract_y
_atom_site_fract_z
_atom_site_U_iso_or_equiv
_atom_site_adp_type
_atom_site_occupancy
_atom_site_site_symmetry_order
_atom_site_calc_flag
_atom_site_refinement_flags_posn
_atom_site_refinement_flags_adp
_atom_site_refinement_flags_occupancy
_atom_site_disorder_assembly
_atom_site_disorder_group
C1 C -0.03774(18) 0.73471(9) 0.2613(2) 0.0285(3) Uani 1 1 d . . . . .
C2 C -0.00626(18) 0.64421(9) 0.30526(19) 0.0281(3) Uani 1 1 d . . . . .
O1 O 0.20583(15) 0.79684(8) 0.45346(19) 0.0492(4) Uani 1 1 d . . . . .
O2 O -0.11062(14) 0.58977(7) 0.23953(17) 0.0424(3) Uani 1 1 d . . . . .
N1 N 0.06162(17) 0.79936(8) 0.33339(19) 0.0336(3) Uani 1 1 d . . . . .
N2 N -0.0121(2) 0.87223(9) 0.2645(2) 0.0472(4) Uani 1 1 d . . . . .
N3 N -0.1534(2) 0.85044(10) 0.1516(2) 0.0492(4) Uani 1 1 d . . . . .
N4 N -0.17361(17) 0.76593(9) 0.14633(19) 0.0412(4) Uani 1 1 d . . . . .
N5 N 0.13891(16) 0.62758(8) 0.42175(19) 0.0316(3) Uani 1 1 d . . . . .
H5 H 0.205(2) 0.6666(12) 0.462(3) 0.038 Uiso 1 1 d . U . . .
N6 N 0.18764(17) 0.54482(8) 0.4823(2) 0.0364(3) Uani 1 1 d . . . . .
H6A H 0.128(2) 0.5296(11) 0.563(3) 0.044 Uiso 1 1 d . U . . .
H6B H 0.160(2) 0.5112(13) 0.388(3) 0.044 Uiso 1 1 d . U . . .
C3 C 0.61069(17) 0.52281(10) 0.8533(2) 0.0282(3) Uani 1 1 d . . . . .
N7 N 0.73167(18) 0.47487(10) 0.9500(2) 0.0388(4) Uani 1 1 d . . . . .
H7A H 0.805(2) 0.4968(12) 1.044(3) 0.047 Uiso 1 1 d . U . . .
H7B H 0.720(2) 0.4219(13) 0.937(3) 0.047 Uiso 1 1 d . U . . .
N8 N 0.49462(17) 0.48988(9) 0.71798(19) 0.0347(3) Uani 1 1 d . . . . .
H8 H 0.422(2) 0.5194(13) 0.661(3) 0.042 Uiso 1 1 d . U . . .
N9 N 0.49052(19) 0.40116(9) 0.6890(2) 0.0385(4) Uani 1 1 d . . . . .
H9A H 0.399(2) 0.3840(13) 0.696(3) 0.046 Uiso 1 1 d . U . . .
H9B H 0.500(2) 0.3936(12) 0.576(3) 0.046 Uiso 1 1 d . U . . .
N10 N 0.60558(17) 0.60539(9) 0.8919(2) 0.0351(3) Uani 1 1 d . . . . .
H10 H 0.676(2) 0.6270(12) 0.966(3) 0.042 Uiso 1 1 d . U . . .
N11 N 0.4907(2) 0.65794(10) 0.7710(2) 0.0417(4) Uani 1 1 d . . . . .
H11A H 0.544(2) 0.6996(13) 0.744(3) 0.050 Uiso 1 1 d . U . . .
H11B H 0.428(2) 0.6783(13) 0.837(3) 0.050 Uiso 1 1 d . U . . .

loop_
_atom_site_aniso_label
_atom_site_aniso_U_11
_atom_site_aniso_U_22
_atom_site_aniso_U_33
_atom_site_aniso_U_23
_atom_site_aniso_U_13
_atom_site_aniso_U_12
C1 0.0277(7) 0.0301(8) 0.0269(7) 0.0026(6) 0.0058(6) 0.0011(6)
C2 0.0270(8) 0.0274(8) 0.0275(8) -0.0024(6) 0.0025(6) -0.0011(6)
O1 0.0376(7) 0.0344(7) 0.0648(9) -0.0008(6) -0.0059(6) -0.0088(5)
O2 0.0369(7) 0.0320(6) 0.0477(7) -0.0069(5) -0.0078(5) -0.0070(5)
N1 0.0368(8) 0.0246(7) 0.0393(8) 0.0035(5) 0.0097(6) -0.0001(6)
N2 0.0540(10) 0.0298(8) 0.0595(10) 0.0112(7) 0.0179(8) 0.0076(7)
N3 0.0483(9) 0.0441(9) 0.0563(10) 0.0194(7) 0.0153(8) 0.0166(7)
N4 0.0375(8) 0.0456(9) 0.0378(8) 0.0100(6) 0.0050(6) 0.0101(7)
N5 0.0254(7) 0.0223(6) 0.0414(8) 0.0008(5) -0.0014(6) -0.0023(5)
N6 0.0299(7) 0.0242(7) 0.0490(9) 0.0032(6) -0.0003(6) 0.0010(6)
C3 0.0245(7) 0.0343(8) 0.0256(7) 0.0008(6) 0.0059(6) 0.0003(6)
N7 0.0349(8) 0.0338(8) 0.0377(8) -0.0015(6) -0.0084(6) 0.0008(6)
N8 0.0291(7) 0.0297(7) 0.0376(8) -0.0013(6) -0.0052(6) 0.0043(6)
N9 0.0373(8) 0.0321(8) 0.0415(9) -0.0064(6) 0.0019(7) -0.0036(6)
N10 0.0319(7) 0.0323(7) 0.0357(8) -0.0043(6) -0.0008(6) -0.0011(6)
N11 0.0386(8) 0.0301(8) 0.0525(9) 0.0002(6) 0.0049(7) 0.0037(6)

loop_
_atom_type_symbol
_atom_type_description
_atom_type_scat_dispersion_real
_atom_type_scat_dispersion_imag
_atom_type_scat_source
C C 0.0033 0.0016 'International Tables Vol C Tables 4.2.6.8 and 6.1.1.4'
H H 0.0000 0.0000 'International Tables Vol C Tables 4.2.6.8 and 6.1.1.4'
O O 0.0106 0.0060 'International Tables Vol C Tables 4.2.6.8 and 6.1.1.4'
N N 0.0061 0.0033 'International Tables Vol C Tables 4.2.6.8 and 6.1.1.4'

loop_
_geom_angle_atom_site_label_1
_geom_angle_atom_site_label_2
_geom_angle_atom_site_label_3
_geom_angle
_geom_angle_site_symmetry_1
_geom_angle_site_symmetry_3
_geom_angle_publ_flag
N4 C1 N1 108.79(14) . . ?
N4 C1 C2 125.16(14) . . ?
N1 C1 C2 126.02(13) . . ?
O2 C2 N5 124.25(14) . . ?
O2 C2 C1 120.95(13) . . ?
N5 C2 C1 114.78(13) . . ?
O1 N1 C1 128.65(12) . . ?
O1 N1 N2 122.94(13) . . ?
C1 N1 N2 108.40(14) . . ?
N3 N2 N1 106.03(14) . . ?
N2 N3 N4 111.39(13) . . ?
C1 N4 N3 105.38(14) . . ?
C2 N5 N6 122.42(13) . . ?
C2 N5 H5 120.4(12) . . ?
N6 N5 H5 117.2(13) . . ?
N5 N6 H6A 107.1(11) . . ?
N5 N6 H6B 107.8(13) . . ?
H6A N6 H6B 107.8(17) . . ?
N8 C3 N7 120.62(15) . . ?
N8 C3 N10 119.39(14) . . ?
N7 C3 N10 119.99(14) . . ?
C3 N7 H7A 119.8(13) . . ?
C3 N7 H7B 116.9(14) . . ?
H7A N7 H7B 121.1(19) . . ?
C3 N8 N9 119.39(13) . . ?
C3 N8 H8 119.7(14) . . ?
N9 N8 H8 120.5(14) . . ?
N8 N9 H9A 107.3(14) . . ?
N8 N9 H9B 106.0(12) . . ?
H9A N9 H9B 109.4(18) . . ?
C3 N10 N11 119.12(13) . . ?
C3 N10 H10 121.2(14) . . ?
N11 N10 H10 118.3(14) . . ?
N10 N11 H11A 106.9(14) . . ?
N10 N11 H11B 105.4(13) . . ?
H11A N11 H11B 107.1(19) . . ?

loop_
_geom_bond_atom_site_label_1
_geom_bond_atom_site_label_2
_geom_bond_distance
_geom_bond_site_symmetry_2
_geom_bond_publ_flag
C1 N4 1.3315(19) . ?
C1 N1 1.3353(19) . ?
C1 C2 1.466(2) . ?
C2 O2 1.2313(18) . ?
C2 N5 1.3276(19) . ?
O1 N1 1.3079(18) . ?
N1 N2 1.3385(19) . ?
N2 N3 1.311(2) . ?
N3 N4 1.337(2) . ?
N5 N6 1.4015(18) . ?
N5 H5 0.83(2) . ?
N6 H6A 0.911(19) . ?
N6 H6B 0.87(2) . ?
C3 N8 1.316(2) . ?
C3 N7 1.319(2) . ?
C3 N10 1.331(2) . ?
N7 H7A 0.88(2) . ?
N7 H7B 0.84(2) . ?
N8 N9 1.408(2) . ?
N8 H8 0.80(2) . ?
N9 H9A 0.83(2) . ?
N9 H9B 0.88(2) . ?
N10 N11 1.406(2) . ?
N10 H10 0.78(2) . ?
N11 H11A 0.85(2) . ?
N11 H11B 0.87(2) . ?

loop_
_geom_hbond_atom_site_label_D
_geom_hbond_atom_site_label_H
_geom_hbond_atom_site_label_A
_geom_hbond_distance_DH
_geom_hbond_distance_HA
_geom_hbond_distance_DA
_geom_hbond_angle_DHA
_geom_hbond_site_symmetry_A
_geom_hbond_publ_flag
N5 H5 O1 0.83(2) 2.045(19) 2.7131(17) 137.5(16) . yes
N6 H6A O2 0.911(19) 2.416(19) 3.1517(19) 137.8(15) 3_566 yes
N6 H6A N2 0.911(19) 2.641(19) 3.292(2) 129.0(14) 4_576 yes
N6 H6B N2 0.87(2) 2.62(2) 3.393(2) 149.3(16) 2_545 yes
N6 H6B N3 0.87(2) 2.54(2) 3.201(2) 134.0(16) 2_545 yes
N7 H7A O2 0.88(2) 2.06(2) 2.8676(19) 152.9(17) 1_656 yes
N7 H7B O1 0.84(2) 2.16(2) 2.8998(19) 147.7(19) 2_646 yes
N8 H8 N6 0.80(2) 2.11(2) 2.8529(19) 155.3(19) . yes
N9 H9A O2 0.83(2) 2.62(2) 3.373(2) 151.2(18) 3_566 yes
N10 H10 O2 0.78(2) 2.41(2) 3.0493(18) 139.5(18) 1_656 yes
N10 H10 N4 0.78(2) 2.70(2) 3.404(2) 151.6(18) 1_656 yes
N11 H11B O1 0.87(2) 2.29(2) 3.131(2) 162.2(17) 4_576 yes

loop_
_geom_torsion_atom_site_label_1
_geom_torsion_atom_site_label_2
_geom_torsion_atom_site_label_3
_geom_torsion_atom_site_label_4
_geom_torsion
_geom_torsion_site_symmetry_1
_geom_torsion_site_symmetry_2
_geom_torsion_site_symmetry_3
_geom_torsion_site_symmetry_4
_geom_torsion_publ_flag
N4 C1 C2 O2 -2.3(2) . . . . ?
N1 C1 C2 O2 175.48(14) . . . . ?
N4 C1 C2 N5 179.07(14) . . . . ?
N1 C1 C2 N5 -3.1(2) . . . . ?
N4 C1 N1 O1 179.16(15) . . . . ?
C2 C1 N1 O1 1.1(3) . . . . ?
N4 C1 N1 N2 0.37(18) . . . . ?
C2 C1 N1 N2 -177.72(14) . . . . ?
O1 N1 N2 N3 -179.35(14) . . . . ?
C1 N1 N2 N3 -0.48(18) . . . . ?
N1 N2 N3 N4 0.41(19) . . . . ?
N1 C1 N4 N3 -0.12(17) . . . . ?
C2 C1 N4 N3 177.99(14) . . . . ?
N2 N3 N4 C1 -0.19(19) . . . . ?
O2 C2 N5 N6 -0.2(3) . . . . ?
C1 C2 N5 N6 178.39(14) . . . . ?
N7 C3 N8 N9 6.6(2) . . . . ?
N10 C3 N8 N9 -173.65(15) . . . . ?
N8 C3 N10 N11 -9.2(2) . . . . ?
N7 C3 N10 N11 170.62(16) . . . . ?
